data_4343729
loop_
_publ_author_name
'Zhuravleva, M.A.'
'Schultz, A.J.'
'Wang, X.-P.'
'Bakas, T.'
'Kanatzidis, M.G.'

_publ_section_title
;
 Isolation of the new cubic phases RE4 Fe Ga12-x Gex (RE = Sm, Tb; x= 2.5)
 from molten gallium; single-crystal neutron diffraction study of the
 Ga/Ge distribution
;
_journal_name_full 'Inorganic Chemistry'
_journal_page_first 6056
_journal_page_last 6061
_journal_volume 41
_journal_year 2002
_chemical_formula_sum 'Fe Ga9.5 Ge2.5 Tb4'
_chemical_name_systematic 'Tb4 Fe Ga9.5 Ge2.5'
_space_group_IT_number 229
_symmetry_space_group_name_Hall '-I 4 2 3'
_symmetry_space_group_name_H-M 'I m -3 m'
_cell_angle_alpha 90
_cell_angle_beta 90
_cell_angle_gamma 90
_cell_formula_units_Z 2
_cell_length_a 8.6054
_cell_length_b 8.6054
_cell_length_c 8.6054
_cell_volume 637.255
_citation_journal_id_ASTM INOCAJ
_cod_data_source_file Zhuravleva_INOCAJ_2002_1787.cif
_cod_data_source_block Fe1Ga9.5Ge2.5Tb4
_cod_original_cell_volume 637.2549
_cod_original_formula_sum 'Fe1 Ga9.5 Ge2.5 Tb4'
_cod_database_code 4343729

loop_
_symmetry_equiv_pos_as_xyz
x,y,z
-y,x,z
-x,-y,z
y,-x,z
x,-y,-z
y,x,-z
-x,y,-z
-y,-x,-z
z,x,y
-x,z,y
-z,-x,y
x,-z,y
z,-x,-y
x,z,-y
-z,x,-y
-x,-z,-y
y,z,x
y,-z,-x
z,y,-x
-y,z,-x
-z,-y,-x
-y,-z,x
z,-y,x
-z,y,x
-x,-y,-z
y,-x,-z
x,y,-z
-y,x,-z
-x,y,z
-y,-x,z
x,-y,z
y,x,z
-z,-x,-y
x,-z,-y
z,x,-y
-x,z,-y
-z,x,y
-x,-z,y
z,-x,y
x,z,y
-y,-z,-x
-y,z,x
-z,-y,x
y,-z,x
z,y,x
y,z,-x
-z,y,-x
z,-y,-x
x+1/2,y+1/2,z+1/2
-y+1/2,x+1/2,z+1/2
-x+1/2,-y+1/2,z+1/2
y+1/2,-x+1/2,z+1/2
x+1/2,-y+1/2,-z+1/2
y+1/2,x+1/2,-z+1/2
-x+1/2,y+1/2,-z+1/2
-y+1/2,-x+1/2,-z+1/2
z+1/2,x+1/2,y+1/2
-x+1/2,z+1/2,y+1/2
-z+1/2,-x+1/2,y+1/2
x+1/2,-z+1/2,y+1/2
z+1/2,-x+1/2,-y+1/2
x+1/2,z+1/2,-y+1/2
-z+1/2,x+1/2,-y+1/2
-x+1/2,-z+1/2,-y+1/2
y+1/2,z+1/2,x+1/2
y+1/2,-z+1/2,-x+1/2
z+1/2,y+1/2,-x+1/2
-y+1/2,z+1/2,-x+1/2
-z+1/2,-y+1/2,-x+1/2
-y+1/2,-z+1/2,x+1/2
z+1/2,-y+1/2,x+1/2
-z+1/2,y+1/2,x+1/2
-x+1/2,-y+1/2,-z+1/2
y+1/2,-x+1/2,-z+1/2
x+1/2,y+1/2,-z+1/2
-y+1/2,x+1/2,-z+1/2
-x+1/2,y+1/2,z+1/2
-y+1/2,-x+1/2,z+1/2
x+1/2,-y+1/2,z+1/2
y+1/2,x+1/2,z+1/2
-z+1/2,-x+1/2,-y+1/2
x+1/2,-z+1/2,-y+1/2
z+1/2,x+1/2,-y+1/2
-x+1/2,z+1/2,-y+1/2
-z+1/2,x+1/2,y+1/2
-x+1/2,-z+1/2,y+1/2
z+1/2,-x+1/2,y+1/2
x+1/2,z+1/2,y+1/2
-y+1/2,-z+1/2,-x+1/2
-y+1/2,z+1/2,x+1/2
-z+1/2,-y+1/2,x+1/2
y+1/2,-z+1/2,x+1/2
z+1/2,y+1/2,x+1/2
y+1/2,z+1/2,-x+1/2
-z+1/2,y+1/2,-x+1/2
z+1/2,-y+1/2,-x+1/2

loop_
_atom_site_label
_atom_site_type_symbol
_atom_site_fract_x
_atom_site_fract_y
_atom_site_fract_z
_atom_site_occupancy
_atom_site_U_iso_or_equiv
Fe1 Fe 0 0 0 1 0.0
Ga1 Ga 0.25 0 0.5 0.89 0.0
Ge1 Ge 0.25 0 0.5 0.11 0.0
Ge2 Ge 0.28378 0 0 0.3 0.0
Tb1 Tb 0.25 0.25 0.25 1 0.0
Ga2 Ga 0.28378 0 0 0.7 0.0
